data_9015190
loop_
_publ_author_name
'Caignaert, V.'
'Retoux, R.'
'Michel, C.'
'Hervieu, M.'
'Raveau, B.'

_publ_section_title
;
 Neutron diffraction study of the layered cuprate Sr2-xNd1+xCu2O6-y
 _cod_database_code 1001459
;
_journal_name_full 'Physica C'
_journal_page_first 483
_journal_page_last 490
_journal_volume 167
_journal_year 1990
_chemical_formula_sum 'Cu6 Nd3 O17.28 Sr6'
_space_group_IT_number 71
_symmetry_space_group_name_Hall '-I 2 2'
_symmetry_space_group_name_H-M 'I m m m'
_cell_angle_alpha 90
_cell_angle_beta 90
_cell_angle_gamma 90
_cell_length_a 3.7701
_cell_length_b 11.4381
_cell_length_c 20.0938
_cell_formula_units_Z 2
_cell_volume 866.501
_database_code_amcsd 0015019
_exptl_crystal_density_diffrn 6.194
_cod_duplicate_entry 1001459
_cod_original_cell_volume 866.500
_cod_original_formula_sum 'Nd3 Sr6 Cu6 O17.28'
_cod_database_code 9015190
_amcsd_formula_title 'Cu2 Nd O5.76 Sr2'

loop_
_space_group_symop_operation_xyz
x,y,z
1/2+x,1/2+y,1/2+z
x,-y,z
1/2+x,1/2-y,1/2+z
-x,y,-z
1/2-x,1/2+y,1/2-z
-x,y,z
1/2-x,1/2+y,1/2+z
x,-y,-z
1/2+x,1/2-y,1/2-z
x,y,-z
1/2+x,1/2+y,1/2-z
-x,-y,z
1/2-x,1/2-y,1/2+z
-x,-y,-z
1/2-x,1/2-y,1/2-z

loop_
_atom_site_label
_atom_site_fract_x
_atom_site_fract_y
_atom_site_fract_z
_atom_site_occupancy
Nd1 0.00000 0.00000 0.00000 1.00000
Sr1 0.00000 0.30180 0.00000 0.63000
Nd2 0.00000 0.30180 0.00000 0.37000
Sr2 0.00000 0.00000 0.19540 0.37000
Nd3 0.00000 0.00000 0.19540 0.63000
Sr3 0.00000 0.32480 0.17700 1.00000
Cu1 0.00000 0.00000 0.58790 1.00000
Cu2 0.00000 0.35170 0.60050 1.00000
O1 0.00000 0.16010 0.41560 1.00000
O2 0.00000 0.13620 0.09690 1.00000
O3 0.50000 0.00000 0.42270 0.29000
O4 0.00000 0.00000 0.68600 1.00000
O5 0.00000 0.34850 0.70080 1.00000
O6 0.00000 0.36900 0.50000 1.00000
O7 0.28400 0.00000 0.50000 0.35000

loop_
_cod_related_entry_id
_cod_related_entry_database
_cod_related_entry_code
1 AMCSD 0015019
